data_7200041
loop_
_publ_author_name
'Kendrick, John'
'Gourlay, Matthew D.'
'Neumann, Marcus A.'
'Leusen, Frank J. J.'

_publ_section_title
;
 Predicting spontaneous racemate resolution using recent developments in
 crystal structure prediction
;
_journal_issue 11
_journal_name_full CrystEngComm
_journal_page_first 2391
_journal_page_last 2399
_journal_paper_doi 10.1039/b909038j
_journal_volume 11
_journal_year 2009
_space_group_IT_number 14
_symmetry_cell_setting monoclinic
_symmetry_Int_Tables_number 14
_symmetry_space_group_name_Hall '-P 2ybc'
_symmetry_space_group_name_H-M 'P 1 21/c 1'
_cell_angle_alpha 90.000000
_cell_angle_beta 118.889117
_cell_angle_gamma 90.000000
_cell_length_a 7.412337
_cell_length_b 12.268155
_cell_length_c 15.961594
_cell_volume 1270.851
_cod_data_source_file 24HTP_racemic.cif
_cod_data_source_block 24HTP_R_9
_cod_original_sg_symbol_H-M 'P 2_1/c'
_cod_struct_determination_method theoretical
_cod_database_code 7200041

loop_
_symmetry_equiv_pos_site_id
_symmetry_equiv_pos_as_xyz
1 x,y,z
2 -x,y+1/2,-z+1/2
3 -x,-y,-z
4 x,-y+1/2,z+1/2

loop_
_atom_site_label
_atom_site_type_symbol
_atom_site_fract_x
_atom_site_fract_y
_atom_site_fract_z
C1 C 0.888682 0.238561 1.103451
C2 C 0.980272 0.291920 1.045598
C3 C 0.828183 0.263642 0.940324
N4 N 0.630708 0.257172 0.943626
C5 C 0.654232 0.253105 1.042168
C6 C 0.531054 0.158207 1.050763
C7 C 0.579875 0.361815 1.062442
C8 C 0.868492 0.149689 0.912420
C9 C 0.822329 0.351666 0.871797
C10 C 0.670112 0.432500 0.835242
H11 H 0.544777 0.431243 0.852333
C12 C 0.673778 0.514633 0.775754
H13 H 0.554399 0.576988 0.747720
C14 C 0.831500 0.518170 0.751343
O15 O 0.839203 0.594437 0.691164
C16 C 0.988196 0.439895 0.789834
H17 H 1.112854 0.442756 0.772207
C18 C 0.981781 0.357751 0.848445
H19 H 1.104810 0.297458 0.875665
O20 O 0.456723 0.243776 0.867123
H21 H 0.925668 0.151296 1.113532
H22 H 0.946500 0.274972 1.174435
H23 H 0.988895 0.380696 1.054852
H24 H 1.136067 0.262788 1.066481
H25 H 0.365901 0.167856 1.001385
H26 H 0.582037 0.080396 1.035536
H27 H 0.554412 0.154791 1.123999
H28 H 0.673061 0.430248 1.060703
H29 H 0.418142 0.376655 1.009798
H30 H 0.592830 0.358651 1.133839
H31 H 0.742983 0.127039 0.841839
H32 H 1.011454 0.147508 0.908311
H33 H 0.878127 0.088473 0.964552
H34 H 0.718897 0.645157 0.667098
